data_1566556
loop_
_publ_author_name
'Xu, Yanchao'
'Liu, Wen'
'Wu, Dan'
'He, Wenwen'
'Zuo, Mingxing'
'Wang, Dongyang'
'Fu, Peng'
'Wang, Liping'
'Zhu, Weiming'

_publ_section_title
;
 Sulfur-Containing Phenolic Compounds from the Cave Soil-Derived
 <i>Aspergillus fumigatus</i> GZWMJZ-152.
;
_journal_issue 2
_journal_name_full 'Journal of natural products'
_journal_page_first 433
_journal_page_last 440
_journal_paper_doi 10.1021/acs.jnatprod.1c01158
_journal_volume 85
_journal_year 2022
_chemical_absolute_configuration ad
_chemical_formula_moiety 'C9 H9 N O3 S'
_chemical_formula_sum 'C9 H9 N O3 S'
_chemical_formula_weight 211.23
_space_group_crystal_system orthorhombic
_space_group_IT_number 19
_space_group_name_Hall 'P 2ac 2ab'
_space_group_name_H-M_alt 'P 21 21 21'
_atom_sites_solution_hydrogens geom
_atom_sites_solution_primary dual
_audit_creation_date 2018-11-29
_audit_creation_method
;
Olex2 1.2
(compiled 2018.05.29 svn.r3508 for OlexSys, GUI svn.r5506)
;
_cell_angle_alpha 90
_cell_angle_beta 90
_cell_angle_gamma 90
_cell_formula_units_Z 4
_cell_length_a 8.2204(7)
_cell_length_b 8.5993(7)
_cell_length_c 13.4964(11)
_cell_measurement_reflns_used 3515
_cell_measurement_temperature 273.15
_cell_measurement_theta_max 27.430
_cell_measurement_theta_min 2.808
_cell_volume 954.06(14)
_computing_cell_refinement 'SAINT v8.34A (Bruker, 2013)'
_computing_data_reduction 'SAINT v8.34A (Bruker, 2013)'
_computing_molecular_graphics 'Olex2 (Dolomanov et al., 2009)'
_computing_publication_material 'Olex2 (Dolomanov et al., 2009)'
_computing_structure_refinement 'ShelXL (Sheldrick, 2015)'
_computing_structure_solution 'ShelXT (Sheldrick, 2015)'
_diffrn_ambient_temperature 273.15
_diffrn_measured_fraction_theta_full 1.000
_diffrn_measured_fraction_theta_max 0.996
_diffrn_measurement_device_type 'Bruker D8 Venture'
_diffrn_radiation_type MoK\a
_diffrn_radiation_wavelength 0.71073
_diffrn_reflns_av_R_equivalents 0.0203
_diffrn_reflns_av_unetI/netI 0.0236
_diffrn_reflns_Laue_measured_fraction_full 1.000
_diffrn_reflns_Laue_measured_fraction_max 0.996
_diffrn_reflns_limit_h_max 10
_diffrn_reflns_limit_h_min -10
_diffrn_reflns_limit_k_max 11
_diffrn_reflns_limit_k_min -10
_diffrn_reflns_limit_l_max 17
_diffrn_reflns_limit_l_min -12
_diffrn_reflns_number 5783
_diffrn_reflns_point_group_measured_fraction_full 1.000
_diffrn_reflns_point_group_measured_fraction_max 0.991
_diffrn_reflns_theta_full 25.242
_diffrn_reflns_theta_max 27.570
_diffrn_reflns_theta_min 2.809
_exptl_absorpt_coefficient_mu 0.318
_exptl_absorpt_correction_T_max 0.7456
_exptl_absorpt_correction_T_min 0.6770
_exptl_absorpt_correction_type multi-scan
_exptl_absorpt_process_details
'SADABS-2014/3 (Bruker,2014/3) was used for absorption correction. wR2(int) was 0.0518 before and 0.0356 after correction. The Ratio of minimum to maximum transmission is 0.9080. The \l/2 correction factor is 0.00150.'
_exptl_crystal_colour colourless
_exptl_crystal_colour_primary colourless
_exptl_crystal_density_diffrn 1.471
_exptl_crystal_description block
_exptl_crystal_F_000 440
_refine_diff_density_max 0.185
_refine_diff_density_min -0.219
_refine_diff_density_rms 0.047
_refine_ls_abs_structure_details
;
 Flack x determined using 831 quotients [(I+)-(I-)]/[(I+)+(I-)]
 (Parsons, Flack and Wagner, Acta Cryst. B69 (2013) 249-259).
;
_refine_ls_abs_structure_Flack 0.01(3)
_refine_ls_extinction_method none
_refine_ls_goodness_of_fit_ref 1.068
_refine_ls_hydrogen_treatment constr
_refine_ls_matrix_type full
_refine_ls_number_parameters 131
_refine_ls_number_reflns 2194
_refine_ls_number_restraints 0
_refine_ls_restrained_S_all 1.068
_refine_ls_R_factor_all 0.0308
_refine_ls_R_factor_gt 0.0279
_refine_ls_shift/su_max 0.000
_refine_ls_shift/su_mean 0.000
_refine_ls_structure_factor_coef Fsqd
_refine_ls_weighting_details 'w=1/[\s^2^(Fo^2^)+(0.0402P)^2^+0.1354P] where P=(Fo^2^+2Fc^2^)/3'
_refine_ls_weighting_scheme calc
_refine_ls_wR_factor_gt 0.0711
_refine_ls_wR_factor_ref 0.0730
_reflns_Friedel_coverage 0.701
_reflns_Friedel_fraction_full 1.000
_reflns_Friedel_fraction_max 0.985
_reflns_number_gt 2062
_reflns_number_total 2194
_reflns_threshold_expression 'I > 2\s(I)'
_cod_data_source_file np1c01158_si_005.cif
_cod_data_source_block 181128wlp_0m
_cod_database_code 1566556
_shelx_shelxl_version_number 2018/3
_shelx_space_group_comment
;
The symmetry employed for this shelxl refinement is uniquely defined
by the following loop, which should always be used as a source of
symmetry information in preference to the above space-group names.
They are only intended as comments.
;
_olex2_refinement_description
;
1. Fixed Uiso
 At 1.2 times of:
  All C(H) groups
 At 1.5 times of:
  All C(H,H,H) groups, All O(H) groups
2.a Aromatic/amide H refined with riding coordinates:
 C1(H1A)
2.b Idealised Me refined as rotating group:
 C8(H8A,H8B,H8C), C9(H9A,H9B,H9C)
2.c Idealised tetrahedral OH refined as rotating group:
 O1(H1), O2(H2)
;
_olex2_submission_special_instructions 'No special instructions were received'

loop_
_space_group_symop_operation_xyz
'x, y, z'
'-x+1/2, -y, z+1/2'
'-x, y+1/2, -z+1/2'
'x+1/2, -y+1/2, -z'

loop_
_atom_site_label
_atom_site_type_symbol
_atom_site_fract_x
_atom_site_fract_y
_atom_site_fract_z
_atom_site_U_iso_or_equiv
_atom_site_adp_type
_atom_site_occupancy
_atom_site_site_symmetry_order
_atom_site_calc_flag
_atom_site_refinement_flags_posn
_atom_site_refinement_flags_adp
_atom_site_refinement_flags_occupancy
_atom_site_disorder_assembly
_atom_site_disorder_group
S1 S 0.42809(7) 0.22630(7) 0.31453(5) 0.03723(17) Uani 1 1 d . . . . .
O1 O 0.57561(19) 0.61330(18) 0.59384(10) 0.0287(3) Uani 1 1 d . . . . .
H1 H 0.658869 0.624521 0.626522 0.043 Uiso 1 1 calc GR . . . .
O2 O 0.8438(2) 0.7004(2) 0.49051(12) 0.0384(4) Uani 1 1 d . . . . .
H2 H 0.915395 0.724191 0.450996 0.058 Uiso 1 1 calc GR . . . .
O3 O 0.91370(18) 0.57286(17) 0.30609(11) 0.0304(3) Uani 1 1 d . . . . .
N1 N 0.6869(2) 0.3350(2) 0.23073(13) 0.0272(4) Uani 1 1 d . . . . .
C1 C 0.5668(3) 0.2400(3) 0.21881(17) 0.0350(5) Uani 1 1 d . . . . .
H1A H 0.555563 0.181569 0.161238 0.042 Uiso 1 1 calc R . . . .
C2 C 0.6743(2) 0.4083(2) 0.32235(15) 0.0219(4) Uani 1 1 d . . . . .
C3 C 0.5394(2) 0.3645(2) 0.37942(15) 0.0235(4) Uani 1 1 d . . . . .
C4 C 0.5058(2) 0.4272(2) 0.47263(14) 0.0232(4) Uani 1 1 d . . . . .
C5 C 0.6121(2) 0.5400(2) 0.50683(14) 0.0219(4) Uani 1 1 d . . . . .
C6 C 0.7492(2) 0.5864(2) 0.45077(15) 0.0247(4) Uani 1 1 d . . . . .
C7 C 0.7820(2) 0.5209(2) 0.35985(14) 0.0225(4) Uani 1 1 d . . . . .
C8 C 1.0543(3) 0.4765(3) 0.3156(2) 0.0463(6) Uani 1 1 d . . . . .
H8A H 1.141582 0.519303 0.277102 0.070 Uiso 1 1 calc GR . . . .
H8B H 1.029540 0.373714 0.292266 0.070 Uiso 1 1 calc GR . . . .
H8C H 1.086158 0.471571 0.384001 0.070 Uiso 1 1 calc GR . . . .
C9 C 0.3598(3) 0.3800(3) 0.53288(18) 0.0355(5) Uani 1 1 d . . . . .
H9A H 0.282035 0.463244 0.533366 0.053 Uiso 1 1 calc GR . . . .
H9B H 0.393084 0.357523 0.599545 0.053 Uiso 1 1 calc GR . . . .
H9C H 0.311215 0.289022 0.504148 0.053 Uiso 1 1 calc GR . . . .

loop_
_atom_site_aniso_label
_atom_site_aniso_U_11
_atom_site_aniso_U_22
_atom_site_aniso_U_33
_atom_site_aniso_U_23
_atom_site_aniso_U_13
_atom_site_aniso_U_12
S1 0.0345(3) 0.0386(3) 0.0386(3) -0.0121(2) 0.0037(3) -0.0154(2)
O1 0.0260(7) 0.0389(8) 0.0212(7) -0.0060(6) -0.0011(6) 0.0005(7)
O2 0.0405(10) 0.0440(10) 0.0307(8) -0.0118(7) 0.0061(7) -0.0221(8)
O3 0.0266(7) 0.0343(7) 0.0302(7) -0.0001(6) 0.0057(6) -0.0069(6)
N1 0.0285(9) 0.0267(9) 0.0264(9) -0.0050(7) -0.0003(7) -0.0003(7)
C1 0.0375(12) 0.0369(12) 0.0306(10) -0.0111(9) 0.0027(9) -0.0064(11)
C2 0.0216(9) 0.0218(9) 0.0223(9) 0.0006(8) -0.0012(7) 0.0031(7)
C3 0.0237(10) 0.0207(9) 0.0260(10) 0.0007(7) -0.0033(8) -0.0021(7)
C4 0.0215(9) 0.0236(9) 0.0244(9) 0.0037(8) -0.0005(8) -0.0004(8)
C5 0.0216(10) 0.0237(9) 0.0205(9) 0.0011(7) -0.0015(7) 0.0030(7)
C6 0.0244(10) 0.0240(10) 0.0256(10) 0.0008(8) -0.0033(7) -0.0031(8)
C7 0.0218(9) 0.0228(9) 0.0228(9) 0.0024(7) 0.0011(7) -0.0006(7)
C8 0.0244(11) 0.0685(17) 0.0461(13) 0.0037(13) 0.0019(11) 0.0019(11)
C9 0.0307(11) 0.0419(13) 0.0339(12) 0.0010(10) 0.0070(10) -0.0103(10)

loop_
_atom_type_symbol
_atom_type_description
_atom_type_scat_dispersion_real
_atom_type_scat_dispersion_imag
_atom_type_scat_source
C C 0.0033 0.0016 'International Tables Vol C Tables 4.2.6.8 and 6.1.1.4'
H H 0.0000 0.0000 'International Tables Vol C Tables 4.2.6.8 and 6.1.1.4'
N N 0.0061 0.0033 'International Tables Vol C Tables 4.2.6.8 and 6.1.1.4'
O O 0.0106 0.0060 'International Tables Vol C Tables 4.2.6.8 and 6.1.1.4'
S S 0.1246 0.1234 'International Tables Vol C Tables 4.2.6.8 and 6.1.1.4'

loop_
_geom_angle_atom_site_label_1
_geom_angle_atom_site_label_2
_geom_angle_atom_site_label_3
_geom_angle
_geom_angle_site_symmetry_1
_geom_angle_site_symmetry_3
_geom_angle_publ_flag
C1 S1 C3 89.00(10) . . ?
C5 O1 H1 109.5 . . ?
C6 O2 H2 109.5 . . ?
C7 O3 C8 113.58(16) . . ?
C1 N1 C2 109.92(18) . . ?
S1 C1 H1A 121.5 . . ?
N1 C1 S1 117.04(17) . . ?
N1 C1 H1A 121.5 . . ?
N1 C2 C3 115.15(17) . . ?
N1 C2 C7 125.80(18) . . ?
C3 C2 C7 119.05(18) . . ?
C2 C3 S1 108.89(15) . . ?
C4 C3 S1 127.90(15) . . ?
C4 C3 C2 123.20(18) . . ?
C3 C4 C9 122.69(19) . . ?
C5 C4 C3 116.48(18) . . ?
C5 C4 C9 120.80(18) . . ?
O1 C5 C4 118.10(18) . . ?
O1 C5 C6 120.30(18) . . ?
C4 C5 C6 121.46(18) . . ?
O2 C6 C5 116.58(17) . . ?
O2 C6 C7 122.23(19) . . ?
C7 C6 C5 121.17(19) . . ?
O3 C7 C2 121.89(17) . . ?
C6 C7 O3 119.42(18) . . ?
C6 C7 C2 118.60(19) . . ?
O3 C8 H8A 109.5 . . ?
O3 C8 H8B 109.5 . . ?
O3 C8 H8C 109.5 . . ?
H8A C8 H8B 109.5 . . ?
H8A C8 H8C 109.5 . . ?
H8B C8 H8C 109.5 . . ?
C4 C9 H9A 109.5 . . ?
C4 C9 H9B 109.5 . . ?
C4 C9 H9C 109.5 . . ?
H9A C9 H9B 109.5 . . ?
H9A C9 H9C 109.5 . . ?
H9B C9 H9C 109.5 . . ?

loop_
_geom_bond_atom_site_label_1
_geom_bond_atom_site_label_2
_geom_bond_distance
_geom_bond_site_symmetry_2
_geom_bond_publ_flag
S1 C1 1.727(2) . ?
S1 C3 1.737(2) . ?
O1 H1 0.8200 . ?
O1 C5 1.366(2) . ?
O2 H2 0.8200 . ?
O2 C6 1.362(2) . ?
O3 C7 1.377(2) . ?
O3 C8 1.428(3) . ?
N1 C1 1.291(3) . ?
N1 C2 1.392(3) . ?
C1 H1A 0.9300 . ?
C2 C3 1.402(3) . ?
C2 C7 1.406(3) . ?
C3 C4 1.396(3) . ?
C4 C5 1.385(3) . ?
C4 C9 1.505(3) . ?
C5 C6 1.415(3) . ?
C6 C7 1.377(3) . ?
C8 H8A 0.9600 . ?
C8 H8B 0.9600 . ?
C8 H8C 0.9600 . ?
C9 H9A 0.9600 . ?
C9 H9B 0.9600 . ?
C9 H9C 0.9600 . ?

loop_
_geom_torsion_atom_site_label_1
_geom_torsion_atom_site_label_2
_geom_torsion_atom_site_label_3
_geom_torsion_atom_site_label_4
_geom_torsion
_geom_torsion_site_symmetry_1
_geom_torsion_site_symmetry_2
_geom_torsion_site_symmetry_3
_geom_torsion_site_symmetry_4
_geom_torsion_publ_flag
S1 C3 C4 C5 -178.12(15) . . . . ?
S1 C3 C4 C9 0.2(3) . . . . ?
O1 C5 C6 O2 3.0(3) . . . . ?
O1 C5 C6 C7 -175.73(18) . . . . ?
O2 C6 C7 O3 -0.8(3) . . . . ?
O2 C6 C7 C2 -177.40(18) . . . . ?
N1 C2 C3 S1 0.4(2) . . . . ?
N1 C2 C3 C4 -179.15(18) . . . . ?
N1 C2 C7 O3 1.2(3) . . . . ?
N1 C2 C7 C6 177.76(19) . . . . ?
C1 S1 C3 C2 -0.50(15) . . . . ?
C1 S1 C3 C4 179.0(2) . . . . ?
C1 N1 C2 C3 0.1(3) . . . . ?
C1 N1 C2 C7 -178.94(19) . . . . ?
C2 N1 C1 S1 -0.5(3) . . . . ?
C2 C3 C4 C5 1.3(3) . . . . ?
C2 C3 C4 C9 179.55(19) . . . . ?
C3 S1 C1 N1 0.6(2) . . . . ?
C3 C2 C7 O3 -177.77(17) . . . . ?
C3 C2 C7 C6 -1.2(3) . . . . ?
C3 C4 C5 O1 174.58(17) . . . . ?
C3 C4 C5 C6 -1.2(3) . . . . ?
C4 C5 C6 O2 178.73(18) . . . . ?
C4 C5 C6 C7 0.0(3) . . . . ?
C5 C6 C7 O3 177.89(17) . . . . ?
C5 C6 C7 C2 1.3(3) . . . . ?
C7 C2 C3 S1 179.44(14) . . . . ?
C7 C2 C3 C4 -0.1(3) . . . . ?
C8 O3 C7 C2 -84.9(2) . . . . ?
C8 O3 C7 C6 98.6(2) . . . . ?
C9 C4 C5 O1 -3.7(3) . . . . ?
C9 C4 C5 C6 -179.55(19) . . . . ?
